data_1530627
loop_
_publ_author_name
'Quilichini, M.'
'Schweiss, P.'
'Heger, G.'

_publ_section_title
;
 Neutron structural study of the ferroelectric phase of K2 Zn Cl4
;
_journal_name_full Ferroelectrics
_journal_page_first 117
_journal_page_last 120
_journal_volume 79
_journal_year 1988
_chemical_formula_sum 'Cl3.33333 K2 Zn'
_chemical_name_systematic 'K2 (Zn Cl4)'
_space_group_IT_number 33
_symmetry_space_group_name_Hall 'P 2c -2n'
_symmetry_space_group_name_H-M 'P n a 21'
_cell_angle_alpha 90
_cell_angle_beta 90
_cell_angle_gamma 90
_cell_formula_units_Z 12
_cell_length_a 26.74
_cell_length_b 12.399
_cell_length_c 7.252
_cell_volume 2404.395
_citation_journal_id_ASTM FEROA8
_cod_data_source_file Quilichini_FEROA8_1988_1735.cif
_cod_data_source_block Cl3.33333K2Zn1
_cod_original_formula_sum 'Cl3.33333 K2 Zn1'
_cod_database_code 1530627

loop_
_symmetry_equiv_pos_as_xyz
x,y,z
-x,-y,z+1/2
-x+1/2,y+1/2,z+1/2
x+1/2,-y+1/2,z

loop_
_atom_site_label
_atom_site_type_symbol
_atom_site_fract_x
_atom_site_fract_y
_atom_site_fract_z
_atom_site_occupancy
_atom_site_U_iso_or_equiv
K3 K+1 0.3786 0.0927 0.2671 1 0.0
Zn3 Zn+2 0.4055 0.4189 0.2806 1 0.0
Cl8 Cl-1 0.2554 0.2069 0.0222 1 0.0
K6 K+1 0.4988 0.8123 0.2959 1 0.0
K5 K+1 0.3324 0.6882 0.2249 1 0.0
Cl10 Cl-1 0.0649 0.8079 1.0024 1 0.0
Cl9 Cl-1 0.4302 0.3486 1.0127 1 0.0
K2 K+1 0.0428 0.0762 0.2908 1 0.0
Cl1 Cl-1 0.1589 0.0651 0.3047 1 0.0
Cl5 Cl-1 0.2792 0.9236 0.1647 1 0.0
Cl2 Cl-1 0.3227 0.4367 0.3136 1 0.0
Cl3 Cl-1 0.4919 0.0557 0.1781 1 0.0
Zn1 Zn+2 0.0718 0.4192 0.25 1 0.0
Cl7 Cl-1 0.1114 0.3564 0.9918 1 0.0
K4 K+1 0.1657 0.8141 0.2432 1 0.0
Zn2 Zn+2 0.2401 0.0833 0.238 1 0.0
Cl6 Cl-1 0.4444 0.5792 0.31 1 0.0
Cl4 Cl-1 0.1124 0.5749 0.3134 1 0.0
K1 K+1 0.2124 0.4192 0.2279 1 0.0
